data_7048215
loop_
_publ_author_name
'Echenique-Errandonea, E'
'Zabala-Lekuona, A'
'Cepeda, J.'
'Rodr\'iguez-Di\'eguez, A'
'Seco, J. M.'
'Oyarzabal, I.'
'Colacio, E.'

_publ_section_title
;
 Effect of the change of the ancillary carboxylate bridging ligand on the
 SMM and luminescence properties of a series of carboxylate-diphenoxido
 triply bridged dinuclear ZnLn and tetranuclear
 Zn<sub>2</sub>Ln<sub>2</sub> complexes (Ln = Dy, Er).
;
_journal_issue 1
_journal_name_full 'Dalton transactions (Cambridge, England : 2003)'
_journal_page_first 190
_journal_page_last 201
_journal_paper_doi 10.1039/c8dt03800g
_journal_volume 48
_journal_year 2018
_chemical_formula_moiety 'C34 H30 Br2 Cl2 Dy N5 O11 Zn, (H2 O)'
_chemical_formula_sum 'C34 H32 Br2 Cl2 Dy N5 O13 Zn'
_chemical_formula_weight 1177.23
_chemical_name_systematic
;
{[(N,N'-dimethyl-N,N'-bis(2-hydroxy-3-formyl-5-bromobenzyl)ethylenediamine)
(diclofenac-kO:kO')bis(nitrato-kO:kO')dysprosium(III)zinc(II)] hydrate} 
;
_space_group_crystal_system monoclinic
_space_group_IT_number 14
_space_group_name_Hall '-P 2ybc'
_space_group_name_H-M_alt 'P 1 21/c 1'
_symmetry_space_group_name_Hall '-P 2ybc'
_symmetry_space_group_name_H-M 'P 1 21/c 1'
_atom_sites_solution_hydrogens geom
_atom_sites_solution_primary direct
_atom_sites_solution_secondary difmap
_audit_creation_method SHELXL-2014
_audit_update_record
;
2018-11-19 deposited with the CCDC.
2018-11-22 downloaded from the CCDC.
;
_cell_angle_alpha 90
_cell_angle_beta 113.963(5)
_cell_angle_gamma 90
_cell_formula_units_Z 4
_cell_length_a 15.3456(13)
_cell_length_b 14.4928(10)
_cell_length_c 20.6419(15)
_cell_measurement_reflns_used 20604
_cell_measurement_temperature 100(2)
_cell_measurement_theta_max 22.257
_cell_measurement_theta_min 2.490
_cell_volume 4195.1(6)
_computing_cell_refinement 'Bruker SAINT'
_computing_data_collection 'Bruker APEX2'
_computing_data_reduction 'Bruker SAINT'
_computing_molecular_graphics 'Bruker SHELXTL'
_computing_publication_material 'Bruker SHELXTL'
_computing_structure_refinement 'SHELXL-2014 (Sheldrick, 2014)'
_computing_structure_solution 'SHELXS-97 (Sheldrick 2008)'
_diffrn_ambient_temperature 100(2)
_diffrn_measured_fraction_theta_full 0.997
_diffrn_measured_fraction_theta_max 0.996
_diffrn_measurement_device_type 'Bruker Venture'
_diffrn_measurement_method \w
_diffrn_radiation_monochromator graphite
_diffrn_radiation_source 'fine-focus sealed tube'
_diffrn_radiation_type MoK\a
_diffrn_radiation_wavelength 0.71073
_diffrn_reflns_av_R_equivalents 0.0691
_diffrn_reflns_av_unetI/netI 0.0596
_diffrn_reflns_Laue_measured_fraction_full 0.997
_diffrn_reflns_Laue_measured_fraction_max 0.996
_diffrn_reflns_limit_h_max 16
_diffrn_reflns_limit_h_min -15
_diffrn_reflns_limit_k_max 15
_diffrn_reflns_limit_k_min -15
_diffrn_reflns_limit_l_max 21
_diffrn_reflns_limit_l_min -21
_diffrn_reflns_number 20604
_diffrn_reflns_point_group_measured_fraction_full 0.997
_diffrn_reflns_point_group_measured_fraction_max 0.996
_diffrn_reflns_theta_full 22.250
_diffrn_reflns_theta_max 22.257
_diffrn_reflns_theta_min 2.490
_exptl_absorpt_coefficient_mu 4.438
_exptl_absorpt_correction_T_max 0.846
_exptl_absorpt_correction_T_min 0.589
_exptl_absorpt_correction_type numerical
_exptl_absorpt_process_details
;
SADABS, Program for Empirical Adsorption Correction, 
Institute for Inorganic Chemistry, University of Gottingen: Germany, 
1996Version 1.171.35.15 (release 03-08-2011 CrysAlis171 .NET)
;
_exptl_crystal_colour colourless
_exptl_crystal_density_diffrn 1.864
_exptl_crystal_density_method none
_exptl_crystal_description 'square plate'
_exptl_crystal_F_000 2300
_exptl_crystal_size_max 0.31
_exptl_crystal_size_mid 0.16
_exptl_crystal_size_min 0.08
_platon_squeeze_details
;
TITL shelx     P 21/c       R = 0.04
CELL   15.3456   14.4928   20.6419     90.00    113.96     90.00
SPGR P21/c
# Solvent Accessible Volume =       389
# Electrons Found in S.A.V. =        52
# Note: Atoms in Void are Labelled as Cxxx and Qxxx for all Others
Q101 0.141 0.356 0.460 !       2.22 eA-3
Q102 0.201 0.144 0.953 !       1.25 eA-3
Q103 0.068 0.064 0.939 !       1.13 eA-3
Q104 0.799 0.759 0.653 !       1.08 eA-3
C105 0.964 0.840 0.065 !       1.01 eA-3
Q106 0.583 0.189 0.846 !       0.95 eA-3
Q107 0.389 0.235 0.011 !       0.88 eA-3
C108 0.011 0.718 0.560 !       0.88 eA-3
Q109 0.764 0.295 0.626 !       0.86 eA-3
Q110 0.894 0.380 0.546 !       0.85 eA-3
Q111 0.454 0.848 0.050 !       0.83 eA-3
C112 0.935 0.212 0.407 !       0.82 eA-3
C113 0.065 0.788 0.593 !       0.82 eA-3
Q114 0.969 0.330 0.484 !       0.81 eA-3
Q115 0.029 1.005 0.805 !       0.81 eA-3
Q116 0.390 0.844 0.753 !       0.80 eA-3
Q117 0.845 0.801 0.202 !       0.80 eA-3
Q118 0.321 0.700 0.076 !       0.79 eA-3
Q119 0.565 0.781 0.138 !       0.79 eA-3
Q120 0.625 0.358 0.938 !       0.79 eA-3
Q121 0.063 0.917 0.893 !       0.78 eA-3
Q122 0.673 0.204 0.797 !       0.78 eA-3
Q123 0.815 0.610 0.844 !       0.77 eA-3
Q124 0.297 0.184 0.130 !       0.76 eA-3
Q125 0.781 0.941 0.028 !       0.76 eA-3
Q126 0.956 0.628 0.625 !       0.76 eA-3
Q127 0.079 0.739 0.566 !       0.76 eA-3
Q128 0.328 0.595 0.145 !       0.76 eA-3
Q129 0.971 0.440 0.436 !       0.76 eA-3
Q130 0.342 0.132 0.091 !       0.75 eA-3
Q131 0.155 0.488 0.280 !       0.75 eA-3
Q132 0.218 0.686 0.904 !       0.75 eA-3
Q133 0.656 0.047 0.014 !       0.74 eA-3
Q134 0.170 0.656 0.139 !       0.74 eA-3
Q135 0.848 0.345 0.794 !       0.74 eA-3
Q136 0.051 0.655 0.654 !       0.72 eA-3
Q137 0.747 0.308 0.266 !       0.72 eA-3
Q138 0.832 0.655 0.152 !       0.71 eA-3
Q139 0.906 0.393 0.155 !       0.71 eA-3
Q140 0.934 0.314 0.594 !       0.71 eA-3
Q141 0.705 0.567 0.059 !       0.71 eA-3
Q142 0.282 0.983 0.908 !       0.71 eA-3
Q143 0.643 0.174 0.828 !       0.70 eA-3
Q144 0.422 0.973 0.322 !       0.70 eA-3
Q145 0.421 0.797 0.501 !       0.70 eA-3
Q146 0.580 0.078 0.516 !       0.69 eA-3
Q147 0.362 0.987 0.423 !       0.69 eA-3
Q148 0.969 0.735 0.100 !       0.69 eA-3
Q149 0.980 0.252 0.235 !       0.69 eA-3
Q150 0.814 0.014 0.813 !       0.69 eA-3
Q151 0.125 0.861 0.580 !       0.69 eA-3
Q152 0.795 0.915 0.481 !       0.69 eA-3
Q153 0.216 0.501 0.635 !       0.68 eA-3
Q154 0.732 0.610 0.728 !       0.68 eA-3
Q155 0.969 0.602 0.059 !       0.68 eA-3
Q156 0.970 0.597 0.642 !       0.68 eA-3
Q157 0.637 0.851 0.861 !       0.67 eA-3
Q158 0.029 0.104 0.988 !       0.67 eA-3
Q159 0.082 0.385 0.045 !       0.67 eA-3
Q160 0.952 0.465 0.278 !       0.67 eA-3
Q161 0.156 0.941 0.126 !       0.66 eA-3
Q162 0.261 0.235 0.591 !       0.66 eA-3
Q163 0.154 0.738 0.125 !       0.66 eA-3
Q164 0.409 0.625 0.923 !       0.66 eA-3
Q165 0.307 0.263 0.175 !       0.66 eA-3
Q166 0.012 0.675 0.127 !       0.66 eA-3
Q167 0.719 0.419 0.266 !       0.65 eA-3
Q168 0.059 0.539-0.001 !       0.65 eA-3
Q169 0.219 0.967 0.482 !       0.65 eA-3
Q170 0.128 0.471 0.877 !       0.65 eA-3
Q171 0.795 0.685 0.984 !       0.65 eA-3
Q172 0.903 0.802 0.910 !       0.65 eA-3
Q173 0.060 0.878 0.237 !       0.65 eA-3
Q174 0.245 0.222 0.159 !       0.65 eA-3
Q175 0.514 0.333 0.375 !       0.65 eA-3
Q176 0.687 0.219 0.653 !       0.65 eA-3
Q177 0.847 0.857 0.942 !       0.64 eA-3
Q178 0.655 0.081 0.170 !       0.64 eA-3
Q179 0.890 0.727 0.591 !       0.64 eA-3
Q180 0.643 0.476 0.465 !       0.64 eA-3
Q181 0.846 0.545 0.287 !       0.64 eA-3
Q182 0.920 0.142 0.170 !       0.63 eA-3
Q183 0.171 0.750 0.730 !       0.63 eA-3
Q184 0.620 0.689 0.029 !       0.63 eA-3
Q185 0.092 0.718 0.295 !       0.63 eA-3
Q186 0.466 0.242 0.076 !       0.63 eA-3
Q187 0.511 0.064 0.590 !       0.63 eA-3
Q188 0.265 0.855 0.059 !       0.63 eA-3
Q189 0.752 0.795 0.187 !       0.63 eA-3
Q190 0.808 0.612 0.343 !       0.62 eA-3
Q191 0.797 0.472 0.410 !       0.62 eA-3
Q192 0.762 0.487 0.544 !       0.62 eA-3
Q193 0.750 0.606 0.417 !       0.62 eA-3
Q194 0.938 0.206 0.052 !       0.62 eA-3
Q195 0.683 0.230 0.730 !       0.62 eA-3
Q196 0.870 0.972 0.720 !       0.62 eA-3
Q197 0.611 0.708 0.593 !       0.62 eA-3
Q198 0.121 0.070 0.139 !       0.62 eA-3
Q199 0.704 0.614 0.922 !       0.62 eA-3
;
_refine_diff_density_max 0.720
_refine_diff_density_min -0.652
_refine_diff_density_rms 0.115
_refine_ls_extinction_method none
_refine_ls_goodness_of_fit_ref 1.025
_refine_ls_hydrogen_treatment constr
_refine_ls_matrix_type full
_refine_ls_number_parameters 516
_refine_ls_number_reflns 5305
_refine_ls_number_restraints 0
_refine_ls_restrained_S_all 1.025
_refine_ls_R_factor_all 0.0666
_refine_ls_R_factor_gt 0.0389
_refine_ls_shift/su_max 0.001
_refine_ls_shift/su_mean 0.000
_refine_ls_structure_factor_coef Fsqd
_refine_ls_weighting_details 'w=1/[\s^2^(Fo^2^)+(0.0202P)^2^+17.4297P] where P=(Fo^2^+2Fc^2^)/3'
_refine_ls_weighting_scheme calc
_refine_ls_wR_factor_gt 0.0710
_refine_ls_wR_factor_ref 0.0803
_reflns_Friedel_coverage 0.000
_reflns_number_gt 3970
_reflns_number_total 5305
_reflns_threshold_expression 'I > 2\s(I)'
_cod_data_source_file c8dt03800g2.cif
_cod_data_source_block Compound5
_cod_depositor_comments 'Adding full bibliography for 7048213--7048222.cif.'
_cod_database_code 7048215
_shelx_space_group_comment
;
The symmetry employed for this shelxl refinement is uniquely defined
by the following loop, which should always be used as a source of
symmetry information in preference to the above space-group names.
They are only intended as comments.
;
_platon_squeeze_void_probe_radius 1.20
_shelxl_version_number 2014-3

loop_
_space_group_symop_operation_xyz
'x, y, z'
'-x, y+1/2, -z+1/2'
'-x, -y, -z'
'x, -y-1/2, z-1/2'

loop_
_atom_site_label
_atom_site_type_symbol
_atom_site_fract_x
_atom_site_fract_y
_atom_site_fract_z
_atom_site_U_iso_or_equiv
_atom_site_adp_type
_atom_site_occupancy
_atom_site_site_symmetry_order
_atom_site_calc_flag
_atom_site_refinement_flags_posn
_atom_site_refinement_flags_adp
Br1A Br -0.31864(7) -0.50972(6) -0.92920(5) 0.0458(3) Uani 1 1 d . .
O1F O -0.7294(4) -0.4439(3) -1.3976(3) 0.0367(14) Uani 1 1 d . .
O2F O -0.5905(4) -0.4156(4) -1.3957(3) 0.0377(14) Uani 1 1 d . .
C10A C -0.5861(6) -0.0737(5) -1.0660(4) 0.034(2) Uani 1 1 d . .
H10A H -0.5406 -0.0412 -1.0793 0.041 Uiso 1 1 calc R U
H10B H -0.5687 -0.0634 -1.0158 0.041 Uiso 1 1 calc R U
O3E O -0.3996(5) -0.2536(5) -1.3448(4) 0.070(2) Uani 1 1 d . .
O3F O -0.6757(5) -0.5285(4) -1.4599(3) 0.0577(19) Uani 1 1 d . .
N1E N -0.4647(5) -0.2633(5) -1.3267(4) 0.0412(19) Uani 1 1 d . .
N1F N -0.6655(6) -0.4643(5) -1.4186(4) 0.0379(18) Uani 1 1 d . .
C6A C -0.3988(5) -0.4469(5) -1.0126(4) 0.033(2) Uani 1 1 d . .
C5A C -0.4118(6) -0.3524(5) -1.0090(4) 0.037(2) Uani 1 1 d . .
H5A H -0.3816 -0.3221 -0.9659 0.044 Uiso 1 1 calc R U
C12A C -0.8215(6) -0.0455(5) -1.2205(4) 0.042(2) Uani 1 1 d . .
H122 H -0.8529 -0.0785 -1.1957 0.063 Uiso 1 1 calc R U
H123 H -0.8436 -0.0680 -1.2683 0.063 Uiso 1 1 calc R U
H121 H -0.8356 0.0191 -1.2211 0.063 Uiso 1 1 calc R U
C9A C -0.6209(6) -0.2277(5) -1.0353(4) 0.045(2) Uani 1 1 d . .
H93 H -0.6242 -0.2918 -1.0477 0.067 Uiso 1 1 calc R U
H91 H -0.6837 -0.2057 -1.0439 0.067 Uiso 1 1 calc R U
H92 H -0.5800 -0.2201 -0.9861 0.067 Uiso 1 1 calc R U
C7A C -0.4412(5) -0.4913(5) -1.0765(4) 0.030(2) Uani 1 1 d . .
H7A H -0.4326 -0.5544 -1.0793 0.036 Uiso 1 1 calc R U
Dy1 Dy -0.63490(3) -0.32165(2) -1.31312(2) 0.02530(12) Uani 1 1 d . .
Br2A Br -0.81650(8) 0.17725(6) -1.46067(5) 0.0573(3) Uani 1 1 d . .
Zn1 Zn -0.66825(6) -0.19629(6) -1.18748(5) 0.0291(2) Uani 1 1 d . .
O2A O -0.5704(3) -0.2986(3) -1.1908(3) 0.0267(12) Uani 1 1 d . .
O2E O -0.4615(4) -0.3201(4) -1.2783(3) 0.0436(14) Uani 1 1 d . .
C15A C -0.7086(5) -0.0950(5) -1.3276(4) 0.0287(19) Uani 1 1 d . .
O1E O -0.5444(4) -0.2219(3) -1.3584(3) 0.0374(14) Uani 1 1 d . .
O3A O -0.6734(3) -0.1703(3) -1.2884(2) 0.0282(12) Uani 1 1 d . .
C17A C -0.7866(5) -0.0164(5) -1.4424(4) 0.030(2) Uani 1 1 d . .
H17A H -0.8162 -0.0192 -1.4916 0.037 Uiso 1 1 calc R U
C16A C -0.7525(5) -0.0978(5) -1.4024(4) 0.0276(19) Uani 1 1 d . .
C3A C -0.5140(5) -0.3461(5) -1.1344(4) 0.0244(18) Uani 1 1 d . .
N2A N -0.7172(4) -0.0596(4) -1.1841(3) 0.0272(15) Uani 1 1 d . .
N1A N -0.5821(5) -0.1742(4) -1.0793(3) 0.0325(16) Uani 1 1 d . .
C2A C -0.4975(5) -0.4419(5) -1.1375(4) 0.0275(19) Uani 1 1 d . .
C8A C -0.4814(6) -0.2002(5) -1.0621(4) 0.041(2) Uani 1 1 d . .
H8B H -0.4420 -0.1808 -1.0140 0.049 Uiso 1 1 calc R U
H8A H -0.4595 -0.1678 -1.0938 0.049 Uiso 1 1 calc R U
C18A C -0.7757(6) 0.0662(5) -1.4086(4) 0.034(2) Uani 1 1 d . .
C13A C -0.6637(6) 0.0000(5) -1.2152(4) 0.032(2) Uani 1 1 d . .
H13A H -0.6675 0.0639 -1.2026 0.038 Uiso 1 1 calc R U
H13B H -0.5970 -0.0178 -1.1953 0.038 Uiso 1 1 calc R U
C20A C -0.7662(6) -0.1804(6) -1.4442(4) 0.039(2) Uani 1 1 d . .
H20A H -0.7986 -0.1734 -1.4930 0.047 Uiso 1 1 calc R U
C4A C -0.4688(5) -0.3022(5) -1.0684(4) 0.030(2) Uani 1 1 d . .
C19A C -0.7367(5) 0.0702(5) -1.3351(4) 0.032(2) Uani 1 1 d . .
H19A H -0.7328 0.1268 -1.3129 0.038 Uiso 1 1 calc R U
C14A C -0.7033(5) -0.0088(5) -1.2939(4) 0.030(2) Uani 1 1 d . .
C1A C -0.5384(6) -0.4958(5) -1.2018(5) 0.037(2) Uani 1 1 d . .
H1A H -0.5266 -0.5589 -1.1969 0.044 Uiso 1 1 calc R U
O4A O -0.7398(4) -0.2590(4) -1.4229(3) 0.0368(14) Uani 1 1 d . .
O1A O -0.5864(4) -0.4686(3) -1.2618(3) 0.0364(14) Uani 1 1 d . .
C11A C -0.6843(6) -0.0368(5) -1.1077(4) 0.035(2) Uani 1 1 d . .
H11B H -0.7282 -0.0629 -1.0895 0.042 Uiso 1 1 calc R U
H11A H -0.6841 0.0297 -1.1020 0.042 Uiso 1 1 calc R U
Cl2C Cl -1.15893(19) -0.28187(17) -1.30212(17) 0.0780(9) Uani 1 1 d . .
Cl1C Cl -0.9060(2) -0.1336(2) -1.05881(17) 0.0952(10) Uani 1 1 d . .
O2C O -0.7803(4) -0.2723(3) -1.1984(3) 0.0366(14) Uani 1 1 d . .
O1C O -0.7649(4) -0.3473(3) -1.2878(3) 0.0380(14) Uani 1 1 d . .
N1C N -0.9676(5) -0.2602(4) -1.1855(4) 0.055(2) Uani 1 1 d . .
H1N1 H -0.9255 -0.2346 -1.1972 0.066 Uiso 1 1 calc R U
C1C C -0.8090(6) -0.3296(6) -1.2504(5) 0.038(2) Uani 1 1 d . .
C8C C -0.9638(6) -0.3559(5) -1.1729(5) 0.035(2) Uani 1 1 d . .
C3C C -0.9279(5) -0.4135(5) -1.2093(5) 0.036(2) Uani 1 1 d . .
C14C C -1.1338(7) -0.2129(5) -1.2286(6) 0.052(3) Uani 1 1 d . .
C6C C -0.9918(6) -0.4861(7) -1.1110(5) 0.054(3) Uani 1 1 d . .
H6C H -1.0154 -0.5105 -1.0796 0.065 Uiso 1 1 calc R U
C7C C -0.9966(6) -0.3922(6) -1.1243(5) 0.045(2) Uani 1 1 d . .
H7C H -1.0220 -0.3530 -1.1007 0.054 Uiso 1 1 calc R U
C9C C -1.0397(7) -0.2064(5) -1.1789(5) 0.045(2) Uani 1 1 d . .
C10C C -1.0238(7) -0.1440(7) -1.1233(5) 0.059(3) Uani 1 1 d . .
C5C C -0.9518(6) -0.5429(6) -1.1448(6) 0.053(3) Uani 1 1 d . .
H5C H -0.9453 -0.6057 -1.1346 0.063 Uiso 1 1 calc R U
C2C C -0.9040(6) -0.3776(6) -1.2681(5) 0.050(3) Uani 1 1 d . .
H2CA H -0.9539 -0.3346 -1.2955 0.060 Uiso 1 1 calc R U
H2CB H -0.9074 -0.4291 -1.2990 0.060 Uiso 1 1 calc R U
C11C C -1.0968(9) -0.0915(7) -1.1183(6) 0.075(4) Uani 1 1 d . .
H11C H -1.0837 -0.0504 -1.0810 0.090 Uiso 1 1 calc R U
C13C C -1.2061(8) -0.1628(6) -1.2229(7) 0.077(4) Uani 1 1 d . .
H13C H -1.2683 -0.1708 -1.2562 0.092 Uiso 1 1 calc R U
C4C C -0.9213(6) -0.5068(6) -1.1936(5) 0.052(3) Uani 1 1 d . .
H4C H -0.8955 -0.5462 -1.2168 0.063 Uiso 1 1 calc R U
C12C C -1.1876(8) -0.1008(7) -1.1686(7) 0.071(3) Uani 1 1 d . .
H12C H -1.2367 -0.0654 -1.1660 0.086 Uiso 1 1 calc R U

loop_
_atom_site_aniso_label
_atom_site_aniso_U_11
_atom_site_aniso_U_22
_atom_site_aniso_U_33
_atom_site_aniso_U_23
_atom_site_aniso_U_13
_atom_site_aniso_U_12
Br1A 0.0433(6) 0.0570(6) 0.0321(5) 0.0128(4) 0.0100(4) 0.0121(5)
O1F 0.042(4) 0.031(3) 0.038(4) -0.007(3) 0.016(3) 0.000(3)
O2F 0.050(4) 0.034(3) 0.038(4) -0.006(3) 0.026(3) -0.004(3)
C10A 0.049(6) 0.025(4) 0.025(5) 0.000(4) 0.012(4) -0.009(4)
O3E 0.047(4) 0.096(5) 0.082(6) 0.012(4) 0.042(4) -0.010(4)
O3F 0.102(6) 0.037(3) 0.049(4) -0.020(3) 0.047(4) -0.016(4)
N1E 0.034(5) 0.054(5) 0.041(5) -0.014(4) 0.020(4) -0.020(4)
N1F 0.052(6) 0.026(4) 0.036(5) 0.003(4) 0.018(4) 0.008(4)
C6A 0.026(5) 0.038(5) 0.033(5) 0.017(4) 0.012(4) 0.011(4)
C5A 0.031(5) 0.046(5) 0.030(5) -0.002(4) 0.009(4) -0.003(4)
C12A 0.039(6) 0.033(5) 0.048(6) 0.003(4) 0.013(5) 0.001(4)
C9A 0.069(7) 0.036(5) 0.036(6) 0.004(4) 0.028(5) 0.003(5)
C7A 0.025(5) 0.031(4) 0.037(6) 0.004(4) 0.015(4) 0.011(4)
Dy1 0.0306(2) 0.02427(19) 0.0228(2) -0.00018(18) 0.01262(17) 0.00170(19)
Br2A 0.0810(7) 0.0373(5) 0.0543(6) 0.0200(5) 0.0282(6) 0.0174(5)
Zn1 0.0333(6) 0.0275(5) 0.0280(6) -0.0031(4) 0.0141(5) -0.0016(4)
O2A 0.028(3) 0.024(3) 0.027(3) 0.001(2) 0.010(3) 0.002(2)
O2E 0.038(4) 0.056(4) 0.036(4) 0.009(3) 0.014(3) 0.006(3)
C15A 0.028(5) 0.031(5) 0.033(5) -0.001(4) 0.019(4) -0.002(4)
O1E 0.037(4) 0.035(3) 0.040(4) -0.001(3) 0.015(3) -0.004(3)
O3A 0.032(3) 0.027(3) 0.025(3) 0.003(3) 0.010(3) 0.001(3)
C17A 0.020(5) 0.037(5) 0.028(5) 0.006(4) 0.004(4) 0.007(4)
C16A 0.031(5) 0.029(4) 0.024(5) 0.003(4) 0.012(4) 0.000(4)
C3A 0.019(4) 0.029(4) 0.024(5) 0.005(4) 0.006(4) -0.002(4)
N2A 0.034(4) 0.020(3) 0.027(4) -0.006(3) 0.011(3) -0.001(3)
N1A 0.043(4) 0.029(3) 0.023(4) -0.008(3) 0.011(3) -0.005(4)
C2A 0.025(5) 0.025(4) 0.033(5) 0.003(4) 0.013(4) 0.001(4)
C8A 0.042(6) 0.042(5) 0.029(5) -0.007(4) 0.005(4) -0.009(4)
C18A 0.038(5) 0.030(5) 0.038(6) 0.012(4) 0.020(5) 0.008(4)
C13A 0.040(5) 0.018(4) 0.037(5) -0.006(4) 0.015(4) -0.003(4)
C20A 0.035(5) 0.051(6) 0.031(5) 0.011(5) 0.013(4) 0.006(5)
C4A 0.028(5) 0.029(5) 0.030(5) -0.002(4) 0.008(4) 0.000(4)
C19A 0.036(5) 0.022(4) 0.046(6) -0.001(4) 0.024(5) -0.002(4)
C14A 0.031(5) 0.028(4) 0.031(5) 0.004(4) 0.011(4) 0.007(4)
C1A 0.051(6) 0.020(4) 0.046(6) -0.009(4) 0.027(5) -0.001(4)
O4A 0.044(4) 0.033(3) 0.024(3) -0.002(3) 0.004(3) 0.000(3)
O1A 0.057(4) 0.026(3) 0.021(3) 0.003(3) 0.011(3) 0.004(3)
C11A 0.054(6) 0.022(4) 0.029(5) -0.005(4) 0.018(5) 0.000(4)
Cl2C 0.0574(18) 0.0496(15) 0.122(3) -0.0271(16) 0.0317(18) -0.0074(13)
Cl1C 0.084(2) 0.102(2) 0.084(2) -0.0117(19) 0.0183(19) 0.0052(19)
O2C 0.038(4) 0.039(3) 0.038(4) -0.016(3) 0.020(3) -0.008(3)
O1C 0.031(3) 0.043(3) 0.051(4) -0.006(3) 0.028(3) -0.004(3)
N1C 0.044(5) 0.032(4) 0.109(7) 0.005(4) 0.051(5) 0.009(4)
C1C 0.026(5) 0.045(5) 0.043(6) 0.011(5) 0.016(5) 0.004(5)
C8C 0.023(5) 0.027(4) 0.058(6) 0.002(4) 0.018(5) 0.003(4)
C3C 0.016(5) 0.039(5) 0.059(6) -0.010(4) 0.021(5) -0.001(4)
C14C 0.047(7) 0.020(4) 0.097(9) -0.005(5) 0.037(6) 0.003(4)
C6C 0.032(6) 0.058(7) 0.063(7) 0.012(6) 0.009(5) -0.013(5)
C7C 0.035(6) 0.049(6) 0.053(6) -0.008(5) 0.021(5) -0.009(5)
C9C 0.046(6) 0.030(5) 0.073(7) 0.000(5) 0.039(6) -0.010(4)
C10C 0.063(7) 0.058(6) 0.056(7) 0.008(5) 0.023(6) 0.003(6)
C5C 0.028(6) 0.035(5) 0.080(8) 0.003(5) 0.006(6) -0.002(5)
C2C 0.037(6) 0.064(6) 0.054(7) -0.024(5) 0.023(5) -0.018(5)
C11C 0.102(10) 0.046(6) 0.093(10) 0.008(6) 0.056(9) 0.036(7)
C13C 0.060(7) 0.033(6) 0.139(11) -0.015(7) 0.042(7) 0.005(5)
C4C 0.025(5) 0.054(6) 0.077(8) -0.022(6) 0.020(5) 0.001(5)
C12C 0.053(8) 0.043(6) 0.124(11) 0.000(7) 0.041(8) 0.020(6)

loop_
_atom_type_symbol
_atom_type_description
_atom_type_scat_dispersion_real
_atom_type_scat_dispersion_imag
_atom_type_scat_source
C C 0.0033 0.0016 'International Tables Vol C Tables 4.2.6.8 and 6.1.1.4'
H H 0.0000 0.0000 'International Tables Vol C Tables 4.2.6.8 and 6.1.1.4'
Br Br -0.2901 2.4595 'International Tables Vol C Tables 4.2.6.8 and 6.1.1.4'
Cl Cl 0.1484 0.1585 'International Tables Vol C Tables 4.2.6.8 and 6.1.1.4'
Dy Dy -0.1892 4.4098 'International Tables Vol C Tables 4.2.6.8 and 6.1.1.4'
N N 0.0061 0.0033 'International Tables Vol C Tables 4.2.6.8 and 6.1.1.4'
O O 0.0106 0.0060 'International Tables Vol C Tables 4.2.6.8 and 6.1.1.4'
Zn Zn 0.2839 1.4301 'International Tables Vol C Tables 4.2.6.8 and 6.1.1.4'

loop_
_geom_angle_atom_site_label_1
_geom_angle_atom_site_label_2
_geom_angle_atom_site_label_3
_geom_angle
N1F O1F Dy1 95.4(4)
N1F O2F Dy1 95.7(4)
N1A C10A C11A 110.5(6)
N1A C10A H10A 109.5
C11A C10A H10A 109.5
N1A C10A H10B 109.5
C11A C10A H10B 109.5
H10A C10A H10B 108.1
O3E N1E O1E 121.9(8)
O3E N1E O2E 122.8(8)
O1E N1E O2E 115.2(7)
O3E N1E Dy1 164.9(6)
O1E N1E Dy1 57.8(4)
O2E N1E Dy1 58.7(4)
O3F N1F O1F 121.3(8)
O3F N1F O2F 121.4(7)
O1F N1F O2F 117.3(6)
O3F N1F Dy1 176.0(5)
O1F N1F Dy1 59.0(4)
O2F N1F Dy1 58.5(4)
C7A C6A C5A 119.4(7)
C7A C6A Br1A 121.9(6)
C5A C6A Br1A 118.6(6)
C4A C5A C6A 121.4(8)
C4A C5A H5A 119.3
C6A C5A H5A 119.3
N2A C12A H122 109.5
N2A C12A H123 109.5
H122 C12A H123 109.5
N2A C12A H121 109.5
H122 C12A H121 109.5
H123 C12A H121 109.5
N1A C9A H93 109.5
N1A C9A H91 109.5
H93 C9A H91 109.5
N1A C9A H92 109.5
H93 C9A H92 109.5
H91 C9A H92 109.5
C6A C7A C2A 120.2(7)
C6A C7A H7A 119.9
C2A C7A H7A 119.9
O1C Dy1 O2A 78.55(18)
O1C Dy1 O1A 84.01(19)
O2A Dy1 O1A 74.06(16)
O1C Dy1 O4A 87.95(19)
O2A Dy1 O4A 143.85(17)
O1A Dy1 O4A 138.11(18)
O1C Dy1 O3A 77.60(17)
O2A Dy1 O3A 70.67(16)
O1A Dy1 O3A 142.72(17)
O4A Dy1 O3A 73.74(17)
O1C Dy1 O1E 150.31(19)
O2A Dy1 O1E 105.84(17)
O1A Dy1 O1E 125.63(19)
O4A Dy1 O1E 71.15(19)
O3A Dy1 O1E 76.43(17)
O1C Dy1 O2E 151.06(19)
O2A Dy1 O2E 75.49(17)
O1A Dy1 O2E 76.8(2)
O4A Dy1 O2E 120.74(19)
O3A Dy1 O2E 105.21(18)
O1E Dy1 O2E 52.35(18)
O1C Dy1 O2F 125.13(19)
O2A Dy1 O2F 135.06(17)
O1A Dy1 O2F 71.90(18)
O4A Dy1 O2F 79.76(18)
O3A Dy1 O2F 144.44(17)
O1E Dy1 O2F 72.79(18)
O2E Dy1 O2F 68.87(19)
O1C Dy1 O1F 74.42(19)
O2A Dy1 O1F 136.80(17)
O1A Dy1 O1F 70.18(18)
O4A Dy1 O1F 68.06(17)
O3A Dy1 O1F 132.80(17)
O1E Dy1 O1F 114.37(18)
O2E Dy1 O1F 117.62(19)
O2F Dy1 O1F 51.30(18)
O1C Dy1 N1E 169.74(19)
O2A Dy1 N1E 93.51(19)
O1A Dy1 N1E 100.2(2)
O4A Dy1 N1E 94.9(2)
O3A Dy1 N1E 93.71(19)
O1E Dy1 N1E 26.35(18)
O2E Dy1 N1E 26.42(18)
O2F Dy1 N1E 65.12(19)
O1F Dy1 N1E 115.79(19)
O1C Dy1 N1F 99.5(2)
O2A Dy1 N1F 141.59(17)
O1A Dy1 N1F 67.62(18)
O4A Dy1 N1F 73.39(18)
O3A Dy1 N1F 147.08(17)
O1E Dy1 N1F 94.51(19)
O2E Dy1 N1F 93.0(2)
O2F Dy1 N1F 25.78(18)
O1F Dy1 N1F 25.58(18)
N1E Dy1 N1F 90.7(2)
O1C Dy1 Zn1 59.54(13)
O2A Dy1 Zn1 38.75(11)
O1A Dy1 Zn1 105.05(13)
O4A Dy1 Zn1 105.87(13)
O3A Dy1 Zn1 37.82(11)
O1E Dy1 Zn1 105.26(12)
O2E Dy1 Zn1 104.76(13)
O2F Dy1 Zn1 173.29(14)
O1F Dy1 Zn1 133.90(14)
N1E Dy1 Zn1 110.21(14)
N1F Dy1 Zn1 158.92(16)
O2C Zn1 O3A 107.9(2)
O2C Zn1 N1A 110.4(2)
O3A Zn1 N1A 141.6(2)
O2C Zn1 N2A 102.7(2)
O3A Zn1 N2A 89.7(2)
N1A Zn1 N2A 84.3(2)
O2C Zn1 O2A 101.5(2)
O3A Zn1 O2A 80.49(19)
N1A Zn1 O2A 89.6(2)
N2A Zn1 O2A 155.6(2)
O2C Zn1 Dy1 90.49(15)
O3A Zn1 Dy1 44.37(13)
N1A Zn1 Dy1 132.19(18)
N2A Zn1 Dy1 133.82(17)
O2A Zn1 Dy1 43.20(13)
C3A O2A Zn1 123.4(4)
C3A O2A Dy1 135.6(4)
Zn1 O2A Dy1 98.05(19)
N1E O2E Dy1 94.9(4)
O3A C15A C16A 122.3(7)
O3A C15A C14A 119.6(7)
C16A C15A C14A 118.0(7)
N1E O1E Dy1 95.8(4)
C15A O3A Zn1 126.5(4)
C15A O3A Dy1 134.3(4)
Zn1 O3A Dy1 97.81(18)
C18A C17A C16A 119.7(7)
C18A C17A H17A 120.2
C16A C17A H17A 120.2
C15A C16A C17A 120.9(7)
C15A C16A C20A 124.6(7)
C17A C16A C20A 114.5(7)
O2A C3A C4A 120.3(6)
O2A C3A C2A 122.3(7)
C4A C3A C2A 117.4(7)
C12A N2A C11A 109.9(6)
C12A N2A C13A 111.7(6)
C11A N2A C13A 108.4(6)
C12A N2A Zn1 115.8(4)
C11A N2A Zn1 105.7(4)
C13A N2A Zn1 105.0(4)
C10A N1A C8A 108.7(6)
C10A N1A C9A 109.9(6)
C8A N1A C9A 110.9(6)
C10A N1A Zn1 106.8(5)
C8A N1A Zn1 111.0(5)
C9A N1A Zn1 109.4(5)
C7A C2A C3A 121.2(7)
C7A C2A C1A 115.4(7)
C3A C2A C1A 123.5(7)
N1A C8A C4A 112.7(7)
N1A C8A H8B 109.0
C4A C8A H8B 109.0
N1A C8A H8A 109.0
C4A C8A H8A 109.0
H8B C8A H8A 107.8
C17A C18A C19A 120.4(7)
C17A C18A Br2A 120.8(6)
C19A C18A Br2A 118.8(6)
C14A C13A N2A 111.4(6)
C14A C13A H13A 109.4
N2A C13A H13A 109.4
C14A C13A H13B 109.4
N2A C13A H13B 109.4
H13A C13A H13B 108.0
O4A C20A C16A 127.5(8)
O4A C20A H20A 116.2
C16A C20A H20A 116.2
C5A C4A C3A 120.4(7)
C5A C4A C8A 119.6(7)
C3A C4A C8A 120.0(7)
C18A C19A C14A 121.5(7)
C18A C19A H19A 119.3
C14A C19A H19A 119.3
C19A C14A C15A 119.3(7)
C19A C14A C13A 118.8(7)
C15A C14A C13A 121.9(7)
O1A C1A C2A 127.9(7)
O1A C1A H1A 116.0
C2A C1A H1A 116.0
C20A O4A Dy1 134.1(5)
C1A O1A Dy1 134.2(5)
N2A C11A C10A 111.1(6)
N2A C11A H11B 109.4
C10A C11A H11B 109.4
N2A C11A H11A 109.4
C10A C11A H11A 109.4
H11B C11A H11A 108.0
C1C O2C Zn1 116.3(5)
C1C O1C Dy1 148.6(5)
C9C N1C C8C 120.2(7)
C9C N1C H1N1 119.9
C8C N1C H1N1 119.9
O1C C1C O2C 124.3(7)
O1C C1C C2C 117.9(8)
O2C C1C C2C 117.8(7)
C3C C8C C7C 120.3(7)
C3C C8C N1C 119.3(8)
C7C C8C N1C 120.3(8)
C8C C3C C4C 118.0(8)
C8C C3C C2C 121.1(8)
C4C C3C C2C 120.7(8)
C13C C14C C9C 122.2(9)
C13C C14C Cl2C 118.9(8)
C9C C14C Cl2C 118.8(7)
C5C C6C C7C 119.0(9)
C5C C6C H6C 120.5
C7C C6C H6C 120.5
C6C C7C C8C 120.6(9)
C6C C7C H7C 119.7
C8C C7C H7C 119.7
C14C C9C C10C 115.5(8)
C14C C9C N1C 120.8(8)
C10C C9C N1C 123.7(9)
C11C C10C C9C 122.4(10)
C11C C10C Cl1C 120.4(9)
C9C C10C Cl1C 117.2(8)
C6C C5C C4C 120.0(9)
C6C C5C H5C 120.0
C4C C5C H5C 120.0
C3C C2C C1C 119.4(7)
C3C C2C H2CA 107.5
C1C C2C H2CA 107.5
C3C C2C H2CB 107.5
C1C C2C H2CB 107.5
H2CA C2C H2CB 107.0
C12C C11C C10C 119.6(11)
C12C C11C H11C 120.2
C10C C11C H11C 120.2
C14C C13C C12C 120.7(10)
C14C C13C H13C 119.6
C12C C13C H13C 119.6
C5C C4C C3C 121.9(8)
C5C C4C H4C 119.0
C3C C4C H4C 119.0
C11C C12C C13C 119.5(10)
C11C C12C H12C 120.2
C13C C12C H12C 120.2

loop_
_geom_bond_atom_site_label_1
_geom_bond_atom_site_label_2
_geom_bond_distance
Br1A C6A 1.894(7)
O1F N1F 1.257(8)
O1F Dy1 2.496(5)
O2F N1F 1.267(8)
O2F Dy1 2.484(5)
C10A N1A 1.487(9)
C10A C11A 1.499(10)
C10A H10A 0.9700
C10A H10B 0.9700
O3E N1E 1.207(8)
O3F N1F 1.228(8)
N1E O1E 1.279(8)
N1E O2E 1.280(8)
N1E Dy1 2.866(7)
N1F Dy1 2.899(7)
C6A C7A 1.371(10)
C6A C5A 1.390(10)
C5A C4A 1.389(10)
C5A H5A 0.9300
C12A N2A 1.480(9)
C12A H122 0.9600
C12A H123 0.9600
C12A H121 0.9600
C9A N1A 1.489(9)
C9A H93 0.9600
C9A H91 0.9600
C9A H92 0.9600
C7A C2A 1.400(10)
C7A H7A 0.9300
Dy1 O1C 2.289(5)
Dy1 O2A 2.331(5)
Dy1 O1A 2.360(5)
Dy1 O4A 2.365(5)
Dy1 O3A 2.380(5)
Dy1 O1E 2.438(5)
Dy1 O2E 2.458(5)
Dy1 Zn1 3.3715(9)
Br2A C18A 1.896(7)
Zn1 O2C 1.977(5)
Zn1 O3A 2.087(5)
Zn1 N1A 2.107(6)
Zn1 N2A 2.130(6)
Zn1 O2A 2.131(5)
O2A C3A 1.326(8)
C15A O3A 1.336(8)
C15A C16A 1.412(10)
C15A C14A 1.416(10)
C17A C18A 1.361(10)
C17A C16A 1.413(10)
C17A H17A 0.9300
C16A C20A 1.441(11)
C3A C4A 1.405(10)
C3A C2A 1.416(10)
N2A C11A 1.485(9)
N2A C13A 1.504(9)
N1A C8A 1.488(10)
C2A C1A 1.446(10)
C8A C4A 1.503(10)
C8A H8B 0.9700
C8A H8A 0.9700
C18A C19A 1.386(10)
C13A C14A 1.491(10)
C13A H13A 0.9700
C13A H13B 0.9700
C20A O4A 1.229(9)
C20A H20A 0.9300
C19A C14A 1.394(10)
C19A H19A 0.9300
C1A O1A 1.221(9)
C1A H1A 0.9300
C11A H11B 0.9700
C11A H11A 0.9700
Cl2C C14C 1.724(10)
Cl1C C10C 1.763(10)
O2C C1C 1.285(9)
O1C C1C 1.243(9)
N1C C9C 1.405(10)
N1C C8C 1.408(9)
N1C H1N1 0.8600
C1C C2C 1.519(11)
C8C C3C 1.380(11)
C8C C7C 1.394(11)
C3C C4C 1.384(12)
C3C C2C 1.497(11)
C14C C13C 1.371(12)
C14C C9C 1.393(12)
C6C C5C 1.375(13)
C6C C7C 1.385(12)
C6C H6C 0.9300
C7C H7C 0.9300
C9C C10C 1.403(12)
C10C C11C 1.391(13)
C5C C4C 1.376(12)
C5C H5C 0.9300
C2C H2CA 0.9700
C2C H2CB 0.9700
C11C C12C 1.365(14)
C11C H11C 0.9300
C13C C12C 1.374(14)
C13C H13C 0.9300
C4C H4C 0.9300
C12C H12C 0.9300

loop_
_platon_squeeze_void_nr
_platon_squeeze_void_average_x
_platon_squeeze_void_average_y
_platon_squeeze_void_average_z
_platon_squeeze_void_volume
_platon_squeeze_void_count_electrons
_platon_squeeze_void_content
1 0.032 0.170 0.926 81 13 ' '
2 0.376 0.183 0.174 18 0 ' '
3 1.032 0.330 0.426 81 13 ' '
4 0.376 0.316 0.674 18 0 ' '
5 0.968 0.670 0.573 80 13 ' '
6 0.624 0.683 0.326 17 1 ' '
7 -0.032 0.830 0.073 81 13 ' '
8 0.624 0.816 0.826 17 0 ' '
